data_2210246
loop_
_publ_author_name
'Aparici Plaza, Luis'
'Baranowska, Katarzyna'
'Becker, Barbara'

_publ_section_title
;
 Hexakis(1-methylimidazole-\k<i>N</i>^3^)iron(II) dichloride dihydrate
;
_journal_coeditor_code HB2110
_journal_issue 9
_journal_name_full 'Acta Crystallographica Section E'
_journal_page_first m2077
_journal_page_last m2079
_journal_paper_doi 10.1107/S160053680603042X
_journal_volume 62
_journal_year 2006
_chemical_formula_iupac '[Fe (C4 H6 N2)6] Cl2, 2H2 O'
_chemical_formula_moiety 'C24 H36 Fe N12 2+, 2Cl -, 2H2 O'
_chemical_formula_sum 'C24 H40 Cl2 Fe N12 O2'
_chemical_formula_weight 655.43
_chemical_name_systematic
;
Hexakis(1-methylimidazole-\kN^3^)iron(II) dichloride dihydrate
;
_space_group_IT_number 14
_symmetry_cell_setting monoclinic
_symmetry_space_group_name_Hall '-P 2yn'
_symmetry_space_group_name_H-M 'P 1 21/n 1'
_atom_sites_solution_hydrogens geom
_atom_sites_solution_primary direct
_atom_sites_solution_secondary difmap
_audit_conform_dict_name cif_core.dic
_audit_conform_dict_version 2.3
_audit_creation_method 'WinGX routine CIF_UPDATE'
_cell_angle_alpha 90
_cell_angle_beta 98.138(8)
_cell_angle_gamma 90
_cell_formula_units_Z 2
_cell_length_a 8.0205(7)
_cell_length_b 13.2884(12)
_cell_length_c 14.9438(14)
_cell_measurement_reflns_used 2941
_cell_measurement_temperature 120(2)
_cell_measurement_theta_max 0
_cell_measurement_theta_min 0
_cell_volume 1576.7(2)
_computing_cell_refinement 'CrysAlis RED (Oxford Diffraction, 2005)'
_computing_data_collection 'CrysAlis CCD (Oxford Diffraction, 2005)'
_computing_data_reduction 'CrysAlis RED'
_computing_molecular_graphics
;
ORTEP-3 for Windows (Farrugia, 1997) and
MERCURY (Bruno <i>et al.</i>,  2002)
;
_computing_publication_material 'WinGX (Farrugia, 1999)'
_computing_structure_refinement 'SHELXL97 (Sheldrick, 1997)'
_computing_structure_solution 'SHELXS97 (Sheldrick, 1997)'
_diffrn_ambient_temperature 120(2)
_diffrn_detector_area_resol_mean 8.1883
_diffrn_measured_fraction_theta_full 0.981
_diffrn_measured_fraction_theta_max 0.981
_diffrn_measurement_device 'Oxford Diffraction KM-4-CCD'
_diffrn_measurement_device_type '4-axis \k-geometry diffractometer'
_diffrn_measurement_method \w
_diffrn_radiation_monochromator graphite
_diffrn_radiation_type MoK\a
_diffrn_radiation_wavelength 0.71073
_diffrn_reflns_av_R_equivalents 0.0288
_diffrn_reflns_limit_h_max 9
_diffrn_reflns_limit_h_min -9
_diffrn_reflns_limit_k_max 15
_diffrn_reflns_limit_k_min -13
_diffrn_reflns_limit_l_max 17
_diffrn_reflns_limit_l_min -17
_diffrn_reflns_number 8843
_diffrn_reflns_theta_full 25.04
_diffrn_reflns_theta_max 25.04
_diffrn_reflns_theta_min 2.73
_exptl_absorpt_coefficient_mu 0.691
_exptl_absorpt_correction_T_max 0.901
_exptl_absorpt_correction_T_min 0.736
_exptl_absorpt_correction_type numerical
_exptl_absorpt_process_details
;
[CrysAlis RED (Oxford Diffraction, 2005), analytical numeric absorption
correction using a multifaceted crystal model based on expressions derived by
Clark & Reid (1998)]
;
_exptl_crystal_colour colourless
_exptl_crystal_density_diffrn 1.381
_exptl_crystal_density_method 'not measured'
_exptl_crystal_description prism
_exptl_crystal_F_000 688
_exptl_crystal_size_max 0.26
_exptl_crystal_size_mid 0.16
_exptl_crystal_size_min 0.03
_refine_diff_density_max 0.399
_refine_diff_density_min -0.285
_refine_ls_extinction_method none
_refine_ls_goodness_of_fit_ref 1.085
_refine_ls_hydrogen_treatment mixed
_refine_ls_matrix_type full
_refine_ls_number_parameters 198
_refine_ls_number_reflns 2736
_refine_ls_number_restraints 0
_refine_ls_restrained_S_all 1.085
_refine_ls_R_factor_all 0.0366
_refine_ls_R_factor_gt 0.0346
_refine_ls_shift/su_max 0.001
_refine_ls_shift/su_mean 0
_refine_ls_structure_factor_coef Fsqd
_refine_ls_weighting_details 'calc w=1/[\s^2^(Fo^2^)+(0.0489P)^2^+0.9465P] where P=(Fo^2^+2Fc^2^)/3'
_refine_ls_weighting_scheme calc
_refine_ls_wR_factor_gt 0.0863
_refine_ls_wR_factor_ref 0.0879
_reflns_number_gt 2614
_reflns_number_total 2736
_reflns_threshold_expression I>2\s(I)
_cod_data_source_file hb2110.cif
_cod_data_source_block I
_cod_original_sg_symbol_H-M 'P 21/n'
_cod_database_code 2210246
_cod_database_fobs_code 2210246

loop_
_symmetry_equiv_pos_as_xyz
'x, y, z'
'-x+1/2, y+1/2, -z+1/2'
'-x, -y, -z'
'x-1/2, -y-1/2, z-1/2'

loop_
_atom_site_type_symbol
_atom_site_label
_atom_site_fract_x
_atom_site_fract_y
_atom_site_fract_z
_atom_site_U_iso_or_equiv
_atom_site_adp_type
_atom_site_calc_flag
_atom_site_refinement_flags
_atom_site_occupancy
C C1 0.1930(2) 0.18229(14) 0.10806(13) 0.0197(4) Uani d . 1
H H1 0.1188 0.2292 0.0751 0.024 Uiso calc R 1
C C2 0.3154(2) 0.04467(15) 0.15561(14) 0.0247(4) Uani d . 1
H H2 0.3431 -0.0247 0.1621 0.03 Uiso calc R 1
C C3 0.3958(2) 0.11985(15) 0.20549(14) 0.0263(5) Uani d . 1
H H3 0.4884 0.1132 0.2524 0.032 Uiso calc R 1
C C4 0.3639(3) 0.31050(16) 0.20289(16) 0.0339(5) Uani d . 1
H H4A 0.4601 0.332 0.1738 0.051 Uiso calc R 1
H H4B 0.3948 0.3127 0.2687 0.051 Uiso calc R 1
H H4C 0.2685 0.3557 0.1849 0.051 Uiso calc R 1
C C5 0.1640(2) -0.22179(14) 0.04684(13) 0.0201(4) Uani d . 1
H H5 0.0688 -0.243 0.0731 0.024 Uiso calc R 1
C C6 0.3336(2) -0.13303(15) -0.01915(14) 0.0235(4) Uani d . 1
H H6 0.3809 -0.0787 -0.0484 0.028 Uiso calc R 1
C C7 0.4084(2) -0.22393(15) -0.00088(14) 0.0241(4) Uani d . 1
H H7 0.5152 -0.2446 -0.0148 0.029 Uiso calc R 1
C C8 0.3239(3) -0.38473(15) 0.07209(17) 0.0317(5) Uani d . 1
H H8A 0.2457 -0.4004 0.1149 0.048 Uiso calc R 1
H H8B 0.4399 -0.3938 0.1017 0.048 Uiso calc R 1
H H8C 0.3024 -0.4299 0.0199 0.048 Uiso calc R 1
C C9 -0.2081(2) -0.12506(14) 0.12735(13) 0.0191(4) Uani d . 1
H H9 -0.2297 -0.1767 0.0833 0.023 Uiso calc R 1
C C10 -0.1158(2) 0.00916(14) 0.19692(13) 0.0208(4) Uani d . 1
H H10 -0.0582 0.0709 0.2107 0.025 Uiso calc R 1
C C11 -0.2124(2) -0.03819(15) 0.25129(14) 0.0228(4) Uani d . 1
H H11 -0.2354 -0.0164 0.3088 0.027 Uiso calc R 1
C C12 -0.3727(3) -0.20386(16) 0.23922(16) 0.0335(5) Uani d . 1
H H12A -0.3763 -0.2622 0.1989 0.05 Uiso calc R 1
H H12B -0.4873 -0.1789 0.2405 0.05 Uiso calc R 1
H H12C -0.3229 -0.2237 0.3003 0.05 Uiso calc R 1
N N1 0.18746(19) 0.08370(12) 0.09391(11) 0.0196(3) Uani d . 1
N N2 0.3167(2) 0.20763(12) 0.17490(11) 0.0221(4) Uani d . 1
N N3 0.17845(19) -0.13143(12) 0.01113(11) 0.0194(3) Uani d . 1
N N4 0.29925(19) -0.27991(12) 0.04163(11) 0.0214(4) Uani d . 1
N N5 -0.11326(19) -0.04537(11) 0.11851(10) 0.0183(3) Uani d . 1
N N6 -0.2701(2) -0.12416(12) 0.20627(11) 0.0209(4) Uani d . 1
O O1 0.9818(2) 0.57845(13) 0.89822(12) 0.0368(4) Uani d . 1
Fe Fe1 0 0 0 0.01610(13) Uani d S 1
Cl Cl1 0.79945(6) 0.62261(3) 1.06901(3) 0.02374(14) Uani d . 1
H H1A 1.031(4) 0.522(2) 0.909(2) 0.046(8) Uiso d . 1
H H1B 0.923(4) 0.587(2) 0.942(2) 0.058(9) Uiso d . 1

loop_
_atom_site_aniso_label
_atom_site_aniso_U_11
_atom_site_aniso_U_22
_atom_site_aniso_U_33
_atom_site_aniso_U_12
_atom_site_aniso_U_13
_atom_site_aniso_U_23
C1 0.0206(9) 0.0203(9) 0.0176(9) -0.0023(7) -0.0002(7) 0.0012(7)
C2 0.0237(10) 0.0231(10) 0.0261(11) 0.0026(8) -0.0011(8) 0.0035(8)
C3 0.0223(10) 0.0323(11) 0.0223(10) 0.0011(8) -0.0038(8) 0.0010(8)
C4 0.0367(12) 0.0276(11) 0.0338(12) -0.0075(9) -0.0077(10) -0.0077(9)
C5 0.0178(9) 0.0209(9) 0.0210(10) 0.0002(7) 0.0007(7) -0.0012(7)
C6 0.0187(9) 0.0257(10) 0.0264(11) -0.0013(8) 0.0046(8) 0.0033(8)
C7 0.0175(9) 0.0283(10) 0.0268(11) 0.0015(8) 0.0039(8) -0.0009(8)
C8 0.0273(11) 0.0196(10) 0.0465(14) 0.0034(8) -0.0004(10) 0.0046(9)
C9 0.0204(9) 0.0177(9) 0.0194(10) 0.0006(7) 0.0034(7) -0.0021(7)
C10 0.0252(10) 0.0166(9) 0.0203(10) 0.0011(7) 0.0022(8) -0.0015(7)
C11 0.0268(10) 0.0219(10) 0.0201(10) 0.0040(8) 0.0045(8) -0.0024(8)
C12 0.0392(12) 0.0283(11) 0.0365(13) -0.0094(9) 0.0182(10) -0.0019(9)
N1 0.0196(8) 0.0196(8) 0.0192(8) -0.0028(6) 0.0016(6) 0.0000(6)
N2 0.0211(8) 0.0237(8) 0.0203(8) -0.0040(6) -0.0014(7) -0.0011(7)
N3 0.0170(7) 0.0201(8) 0.0207(8) 0.0002(6) 0.0015(6) 0.0007(6)
N4 0.0205(8) 0.0178(8) 0.0249(9) 0.0006(6) 0.0001(6) -0.0007(6)
N5 0.0203(8) 0.0165(8) 0.0181(8) 0.0016(6) 0.0024(6) 0.0007(6)
N6 0.0226(8) 0.0203(8) 0.0209(9) -0.0005(6) 0.0068(7) 0.0000(6)
O1 0.0442(10) 0.0337(9) 0.0354(10) 0.0121(8) 0.0157(8) 0.0097(7)
Fe1 0.0162(2) 0.0151(2) 0.0166(2) -0.00045(13) 0.00111(15) 0.00002(14)
Cl1 0.0260(3) 0.0181(2) 0.0284(3) 0.00169(17) 0.0082(2) 0.00177(18)

loop_
_atom_type_symbol
_atom_type_description
_atom_type_scat_dispersion_real
_atom_type_scat_dispersion_imag
_atom_type_scat_source
H H 0 0 'International Tables Vol C Tables 4.2.6.8 and 6.1.1.4'
C C 0.0033 0.0016 'International Tables Vol C Tables 4.2.6.8 and 6.1.1.4'
N N 0.0061 0.0033 'International Tables Vol C Tables 4.2.6.8 and 6.1.1.4'
O O 0.0106 0.006 'International Tables Vol C Tables 4.2.6.8 and 6.1.1.4'
Fe Fe 0.3463 0.8444 'International Tables Vol C Tables 4.2.6.8 and 6.1.1.4'
Cl Cl 0.1484 0.1585 'International Tables Vol C Tables 4.2.6.8 and 6.1.1.4'

loop_
_geom_angle_atom_site_label_1
_geom_angle_atom_site_label_2
_geom_angle_atom_site_label_3
_geom_angle_site_symmetry_1
_geom_angle_site_symmetry_3
_geom_angle
_geom_angle_publ_flag
N1 C1 N2 . . 111.67(17) ?
N1 C1 H1 . . 124.2 ?
N2 C1 H1 . . 124.2 ?
C3 C2 N1 . . 109.97(17) ?
C3 C2 H2 . . 125 ?
N1 C2 H2 . . 125 ?
C2 C3 N2 . . 106.38(16) ?
C2 C3 H3 . . 126.8 ?
N2 C3 H3 . . 126.8 ?
N2 C4 H4A . . 109.5 ?
N2 C4 H4B . . 109.5 ?
H4A C4 H4B . . 109.5 ?
N2 C4 H4C . . 109.5 ?
H4A C4 H4C . . 109.5 ?
H4B C4 H4C . . 109.5 ?
N3 C5 N4 . . 112.35(17) ?
N3 C5 H5 . . 123.8 ?
N4 C5 H5 . . 123.8 ?
C7 C6 N3 . . 109.87(17) ?
C7 C6 H6 . . 125.1 ?
N3 C6 H6 . . 125.1 ?
C6 C7 N4 . . 106.41(16) ?
C6 C7 H7 . . 126.8 ?
N4 C7 H7 . . 126.8 ?
N4 C8 H8A . . 109.5 ?
N4 C8 H8B . . 109.5 ?
H8A C8 H8B . . 109.5 ?
N4 C8 H8C . . 109.5 ?
H8A C8 H8C . . 109.5 ?
H8B C8 H8C . . 109.5 ?
N5 C9 N6 . . 111.76(17) ?
N5 C9 H9 . . 124.1 ?
N6 C9 H9 . . 124.1 ?
C11 C10 N5 . . 110.10(17) ?
C11 C10 H10 . . 124.9 ?
N5 C10 H10 . . 124.9 ?
C10 C11 N6 . . 105.94(17) ?
C10 C11 H11 . . 127 ?
N6 C11 H11 . . 127 ?
N6 C12 H12A . . 109.5 ?
N6 C12 H12B . . 109.5 ?
H12A C12 H12B . . 109.5 ?
N6 C12 H12C . . 109.5 ?
H12A C12 H12C . . 109.5 ?
H12B C12 H12C . . 109.5 ?
C1 N1 C2 . . 105.05(16) ?
C1 N1 Fe1 . . 127.11(13) ?
C2 N1 Fe1 . . 127.65(13) ?
C1 N2 C3 . . 106.93(16) ?
C1 N2 C4 . . 125.37(16) ?
C3 N2 C4 . . 127.52(16) ?
C5 N3 C6 . . 104.58(15) ?
C5 N3 Fe1 . . 129.95(13) ?
C6 N3 Fe1 . . 125.47(12) ?
C5 N4 C7 . . 106.79(16) ?
C5 N4 C8 . . 126.96(17) ?
C7 N4 C8 . . 126.21(16) ?
C9 N5 C10 . . 104.96(16) ?
C9 N5 Fe1 . . 127.81(13) ?
C10 N5 Fe1 . . 126.91(12) ?
C9 N6 C11 . . 107.23(16) ?
C9 N6 C12 . . 125.65(17) ?
C11 N6 C12 . . 127.03(17) ?
H1A O1 H1B . . 104(3) ?
N5 Fe1 N5 . 3 180.0 ?
N5 Fe1 N1 . . 87.00(6) n
N5 Fe1 N1 3 . 93.00(6) ?
N5 Fe1 N1 . 3 93.00(6) ?
N5 Fe1 N1 3 3 87.00(6) ?
N1 Fe1 N1 . 3 180.0 ?
N5 Fe1 N3 . . 93.38(6) n
N5 Fe1 N3 3 . 86.62(6) ?
N1 Fe1 N3 . . 88.58(6) n
N1 Fe1 N3 3 . 91.42(6) ?
N5 Fe1 N3 . 3 86.62(6) ?
N5 Fe1 N3 3 3 93.38(6) ?
N1 Fe1 N3 . 3 91.42(6) ?
N1 Fe1 N3 3 3 88.58(6) ?
N3 Fe1 N3 . 3 180.0 ?

loop_
_geom_bond_atom_site_label_1
_geom_bond_atom_site_label_2
_geom_bond_site_symmetry_2
_geom_bond_distance
_geom_bond_publ_flag
C1 N1 . 1.327(2) ?
C1 N2 . 1.348(2) ?
C1 H1 . 0.95 ?
C2 C3 . 1.354(3) ?
C2 N1 . 1.380(2) ?
C2 H2 . 0.95 ?
C3 N2 . 1.374(3) ?
C3 H3 . 0.95 ?
C4 N2 . 1.464(3) ?
C4 H4A . 0.98 ?
C4 H4B . 0.98 ?
C4 H4C . 0.98 ?
C5 N3 . 1.326(2) ?
C5 N4 . 1.343(2) ?
C5 H5 . 0.95 ?
C6 C7 . 1.359(3) ?
C6 N3 . 1.383(2) ?
C6 H6 . 0.95 ?
C7 N4 . 1.372(3) ?
C7 H7 . 0.95 ?
C8 N4 . 1.470(2) ?
C8 H8A . 0.98 ?
C8 H8B . 0.98 ?
C8 H8C . 0.98 ?
C9 N5 . 1.321(2) ?
C9 N6 . 1.343(3) ?
C9 H9 . 0.95 ?
C10 C11 . 1.354(3) ?
C10 N5 . 1.380(2) ?
C10 H10 . 0.95 ?
C11 N6 . 1.373(2) ?
C11 H11 . 0.95 ?
C12 N6 . 1.468(3) ?
C12 H12A . 0.98 ?
C12 H12B . 0.98 ?
C12 H12C . 0.98 ?
Fe1 N1 . 2.2067(15) yes
Fe1 N3 . 2.2492(15) yes
Fe1 N5 . 2.1864(16) yes
O1 H1A . 0.86(3) ?
O1 H1B . 0.87(4) ?
Fe1 N5 3 2.1864(16) ?
Fe1 N1 3 2.2067(15) ?
Fe1 N3 3 2.2492(15) ?

loop_
_geom_hbond_atom_site_label_D
_geom_hbond_atom_site_label_H
_geom_hbond_atom_site_label_A
_geom_hbond_site_symmetry_A
_geom_hbond_distance_DH
_geom_hbond_distance_HA
_geom_hbond_distance_DA
_geom_hbond_angle_DHA
O1 H1A Cl1 3_767 0.86(3) 2.35(3) 3.1958(18) 171(3)
O1 H1B Cl1 . 0.87(4) 2.31(4) 3.1708(19) 172(3)
